data_4347038
loop_
_publ_author_name
'Fleischmann, Martin'
'D\"utsch, Luis'
'Elsayed Moussa, Mehdi'
'Bal\'azs, G\'abor'
'Kremer, Werner'
'Lescop, Christophe'
'Scheer, Manfred'

_publ_section_title
;
 Self-Assembly of Reactive Linear Cu3 Building Blocks for Supramolecular
 Coordination Chemistry and Their Reactivity toward E(n) Ligand Complexes.
;
_journal_issue 6
_journal_name_full 'Inorganic chemistry'
_journal_page_first 2840
_journal_page_last 2854
_journal_paper_doi 10.1021/acs.inorgchem.5b02641
_journal_volume 55
_journal_year 2016
_chemical_formula_moiety 'C64 H58 Cu3 I2 P6, B F4, 2(C H2 Cl2)'
_chemical_formula_sum 'C66 H62 B Cl4 Cu3 F4 I2 P6'
_chemical_formula_weight 1714.00
_space_group_crystal_system triclinic
_space_group_IT_number 2
_space_group_name_Hall '-P 1'
_space_group_name_H-M_alt 'P -1'
_atom_sites_solution_hydrogens geom
_audit_creation_date 2015-08-11
_audit_creation_method
;
Olex2 1.2
(compiled 2015.01.26 svn.r3150 for OlexSys, GUI svn.r4998)
;
_cell_angle_alpha 95.7164(11)
_cell_angle_beta 106.7947(13)
_cell_angle_gamma 101.5198(12)
_cell_formula_units_Z 2
_cell_length_a 14.1533(2)
_cell_length_b 15.0547(2)
_cell_length_c 21.4267(3)
_cell_measurement_reflns_used 22240
_cell_measurement_temperature 122.9(6)
_cell_measurement_theta_max 65.7610
_cell_measurement_theta_min 3.9280
_cell_volume 4222.04(11)
_computing_cell_refinement
;
CrysAlisPro, Agilent Technologies,
Version 1.171.37.31 (release 14-01-2014 CrysAlis171 .NET)
(compiled Jan 14 2014,18:38:05)
;
_computing_data_collection
;
CrysAlisPro, Agilent Technologies,
Version 1.171.37.31 (release 14-01-2014 CrysAlis171 .NET)
(compiled Jan 14 2014,18:38:05)
;
_computing_data_reduction
;
CrysAlisPro, Agilent Technologies,
Version 1.171.37.31 (release 14-01-2014 CrysAlis171 .NET)
(compiled Jan 14 2014,18:38:05)
;
_computing_molecular_graphics 'Olex2 (Dolomanov et al., 2009)'
_computing_publication_material 'Olex2 (Dolomanov et al., 2009)'
_computing_structure_refinement 'ShelXL (Sheldrick, 2008)'
_diffrn_ambient_environment N~2~
_diffrn_ambient_temperature 122.9(6)
_diffrn_detector 'CCD plate'
_diffrn_detector_area_resol_mean 5.2548
_diffrn_detector_type AtlasS2
_diffrn_measured_fraction_theta_full 0.993
_diffrn_measured_fraction_theta_max 0.993
_diffrn_measurement_details
;
#__ type_ start__ end____ width___ exp.time_
  1 omega  -26.00   57.00   0.5000    7.5000
omega____ theta____ kappa____ phi______ frames
    -       39.9038  -57.0000  -90.0000 166

#__ type_ start__ end____ width___ exp.time_
  2 omega    9.00  112.00   0.5000    7.5000
omega____ theta____ kappa____ phi______ frames
    -       39.9038   57.0000   60.0000 206

#__ type_ start__ end____ width___ exp.time_
  3 omega   51.00   77.00   0.5000    7.5000
omega____ theta____ kappa____ phi______ frames
    -       39.9038 -125.0000 -150.0000 52

#__ type_ start__ end____ width___ exp.time_
  4 omega   11.00   37.00   0.5000    7.5000
omega____ theta____ kappa____ phi______ frames
    -       39.9038 -125.0000  -60.0000 52

#__ type_ start__ end____ width___ exp.time_
  5 omega    9.00   94.00   0.5000    7.5000
omega____ theta____ kappa____ phi______ frames
    -       39.9038   57.0000 -180.0000 170

#__ type_ start__ end____ width___ exp.time_
  6 omega -123.00  -74.00   0.5000   30.0000
omega____ theta____ kappa____ phi______ frames
    -      -90.0000  127.0000  -74.1514 98

#__ type_ start__ end____ width___ exp.time_
  7 omega -157.00 -130.00   0.5000   30.0000
omega____ theta____ kappa____ phi______ frames
    -      -90.0000  178.0000  -60.0000 54

#__ type_ start__ end____ width___ exp.time_
  8 omega -154.00 -129.00   0.5000   30.0000
omega____ theta____ kappa____ phi______ frames
    -      -90.0000  178.0000 -180.0000 50

#__ type_ start__ end____ width___ exp.time_
  9 omega   99.00  125.00   0.5000   30.0000
omega____ theta____ kappa____ phi______ frames
    -       93.5000  -92.0000   97.8272 52

#__ type_ start__ end____ width___ exp.time_
 10 omega   13.00   50.00   0.5000   30.0000
omega____ theta____ kappa____ phi______ frames
    -       93.5000  -77.0000  -60.0000 74

#__ type_ start__ end____ width___ exp.time_
 11 omega   94.00  120.00   0.5000   30.0000
omega____ theta____ kappa____ phi______ frames
    -       93.5000  -91.0000  -98.2874 52

#__ type_ start__ end____ width___ exp.time_
 12 omega   53.00   90.00   0.5000   30.0000
omega____ theta____ kappa____ phi______ frames
    -       93.5000  -77.0000  -60.0000 74

#__ type_ start__ end____ width___ exp.time_
 13 omega   32.00   67.00   0.5000   30.0000
omega____ theta____ kappa____ phi______ frames
    -       93.5000  -94.0000 -180.0000 70

#__ type_ start__ end____ width___ exp.time_
 14 omega  126.00  169.00   0.5000   30.0000
omega____ theta____ kappa____ phi______ frames
    -       93.5000   61.0000  150.0000 86

#__ type_ start__ end____ width___ exp.time_
 15 omega   69.00  134.00   0.5000   30.0000
omega____ theta____ kappa____ phi______ frames
    -       93.5000  -93.0000  140.7834 130

#__ type_ start__ end____ width___ exp.time_
 16 omega  108.00  133.00   0.5000   30.0000
omega____ theta____ kappa____ phi______ frames
    -       93.5000  -89.0000   48.5951 50

#__ type_ start__ end____ width___ exp.time_
 17 omega   18.00   76.00   0.5000   30.0000
omega____ theta____ kappa____ phi______ frames
    -       93.5000  -45.0000  120.0000 116

#__ type_ start__ end____ width___ exp.time_
 18 omega    9.00   77.00   0.5000   30.0000
omega____ theta____ kappa____ phi______ frames
    -       93.5000  -89.0000   48.5951 136

#__ type_ start__ end____ width___ exp.time_
 19 omega   94.00  122.00   0.5000   30.0000
omega____ theta____ kappa____ phi______ frames
    -       93.5000  -93.0000   24.2304 56

#__ type_ start__ end____ width___ exp.time_
 20 omega   80.00  131.00   0.5000   30.0000
omega____ theta____ kappa____ phi______ frames
    -       93.5000  111.0000 -180.0000 102

#__ type_ start__ end____ width___ exp.time_
 21 omega  142.00  167.00   0.5000   30.0000
omega____ theta____ kappa____ phi______ frames
    -       93.5000  111.0000 -180.0000 50

#__ type_ start__ end____ width___ exp.time_
 22 omega    9.00   35.00   0.5000   30.0000
omega____ theta____ kappa____ phi______ frames
    -       93.5000  -94.0000  -60.0000 52

#__ type_ start__ end____ width___ exp.time_
 23 omega   54.00   80.00   0.5000   30.0000
omega____ theta____ kappa____ phi______ frames
    -       93.5000  -94.0000  -60.0000 52

#__ type_ start__ end____ width___ exp.time_
 24 omega   68.00  114.00   0.5000   30.0000
omega____ theta____ kappa____ phi______ frames
    -       93.5000   77.0000 -120.0000 92

#__ type_ start__ end____ width___ exp.time_
 25 omega  103.00  129.00   0.5000   30.0000
omega____ theta____ kappa____ phi______ frames
    -       93.5000  111.0000  -90.0000 52

#__ type_ start__ end____ width___ exp.time_
 26 omega  130.00  156.00   0.5000   30.0000
omega____ theta____ kappa____ phi______ frames
    -       93.5000  111.0000  -90.0000 52

#__ type_ start__ end____ width___ exp.time_
 27 omega   85.00  113.00   0.5000   30.0000
omega____ theta____ kappa____ phi______ frames
    -       93.5000  -61.0000   60.0000 56

#__ type_ start__ end____ width___ exp.time_
 28 omega   62.00   89.00   0.5000   30.0000
omega____ theta____ kappa____ phi______ frames
    -       93.5000   61.0000  150.0000 54

#__ type_ start__ end____ width___ exp.time_
 29 omega   34.00   61.00   0.5000   30.0000
omega____ theta____ kappa____ phi______ frames
    -       93.5000  -30.0000  -90.0000 54

#__ type_ start__ end____ width___ exp.time_
 30 omega   76.00  101.00   0.5000   30.0000
omega____ theta____ kappa____ phi______ frames
    -       93.5000   30.0000 -120.0000 50

#__ type_ start__ end____ width___ exp.time_
 31 omega   16.00   67.00   0.5000   30.0000
omega____ theta____ kappa____ phi______ frames
    -       93.5000  -30.0000   30.0000 102

#__ type_ start__ end____ width___ exp.time_
 32 omega   55.00  147.00   0.5000   30.0000
omega____ theta____ kappa____ phi______ frames
    -       93.5000  -17.0000   58.4507 184

#__ type_ start__ end____ width___ exp.time_
 33 omega   43.00   69.00   0.5000   30.0000
omega____ theta____ kappa____ phi______ frames
    -       93.5000  -94.0000   90.0000 52

#__ type_ start__ end____ width___ exp.time_
 34 omega   72.00  108.00   0.5000   30.0000
omega____ theta____ kappa____ phi______ frames
    -       93.5000  -90.0000  -41.3476 72

#__ type_ start__ end____ width___ exp.time_
 35 omega    9.00   35.00   0.5000   30.0000
omega____ theta____ kappa____ phi______ frames
    -       93.5000  -15.0000  -60.0000 52

#__ type_ start__ end____ width___ exp.time_
 36 omega   57.00   82.00   0.5000   30.0000
omega____ theta____ kappa____ phi______ frames
    -       93.5000  -15.0000  -60.0000 50

#__ type_ start__ end____ width___ exp.time_
 37 omega  112.00  171.00   0.5000   30.0000
omega____ theta____ kappa____ phi______ frames
    -       93.5000  -15.0000  -60.0000 118

#__ type_ start__ end____ width___ exp.time_
 38 omega   40.00   76.00   0.5000   30.0000
omega____ theta____ kappa____ phi______ frames
    -       93.5000  -45.0000  -90.0000 72

#__ type_ start__ end____ width___ exp.time_
 39 omega  106.00  132.00   0.5000   30.0000
omega____ theta____ kappa____ phi______ frames
    -       93.5000  111.0000  -30.0000 52

#__ type_ start__ end____ width___ exp.time_
 40 omega  148.00  173.00   0.5000   30.0000
omega____ theta____ kappa____ phi______ frames
    -       93.5000  111.0000  -30.0000 50

#__ type_ start__ end____ width___ exp.time_
 41 omega   46.00   72.00   0.5000   30.0000
omega____ theta____ kappa____ phi______ frames
    -       93.5000  -45.0000  150.0000 52

#__ type_ start__ end____ width___ exp.time_
 42 omega   84.00  110.00   0.5000   30.0000
omega____ theta____ kappa____ phi______ frames
    -       93.5000   45.0000  -60.0000 52

#__ type_ start__ end____ width___ exp.time_
 43 omega  124.00  163.00   0.5000   30.0000
omega____ theta____ kappa____ phi______ frames
    -       93.5000   45.0000  -60.0000 78

#__ type_ start__ end____ width___ exp.time_
 44 omega   37.00   62.00   0.5000   30.0000
omega____ theta____ kappa____ phi______ frames
    -       93.5000  -94.0000  -90.0000 50

#__ type_ start__ end____ width___ exp.time_
 45 omega   20.00   45.00   0.5000   30.0000
omega____ theta____ kappa____ phi______ frames
    -       93.5000 -111.0000 -150.0000 50

#__ type_ start__ end____ width___ exp.time_
 46 omega   61.00   87.00   0.5000   30.0000
omega____ theta____ kappa____ phi______ frames
    -       93.5000 -111.0000 -150.0000 52

#__ type_ start__ end____ width___ exp.time_
 47 omega   92.00  117.00   0.5000   30.0000
omega____ theta____ kappa____ phi______ frames
    -       93.5000  178.0000  120.0000 50

#__ type_ start__ end____ width___ exp.time_
 48 omega   31.00   56.00   0.5000   30.0000
omega____ theta____ kappa____ phi______ frames
    -       93.5000  -45.0000 -180.0000 50

#__ type_ start__ end____ width___ exp.time_
 49 omega   39.00   64.00   0.5000   30.0000
omega____ theta____ kappa____ phi______ frames
    -       93.5000  -45.0000   60.0000 50

#__ type_ start__ end____ width___ exp.time_
 50 omega    8.00   83.00   0.5000   30.0000
omega____ theta____ kappa____ phi______ frames
    -       93.5000  -91.0000  -81.4043 150

#__ type_ start__ end____ width___ exp.time_
 51 omega   12.00   37.00   0.5000   30.0000
omega____ theta____ kappa____ phi______ frames
    -       93.5000  -90.0000  -41.3476 50

#__ type_ start__ end____ width___ exp.time_
 52 omega   42.00   91.00   0.5000   30.0000
omega____ theta____ kappa____ phi______ frames
    -       93.5000  178.0000  -30.0000 98

#__ type_ start__ end____ width___ exp.time_
 53 omega   33.00  125.00   0.5000   30.0000
omega____ theta____ kappa____ phi______ frames
    -       93.5000  -86.0000   -5.5882 184

#__ type_ start__ end____ width___ exp.time_
 54 omega   39.00   64.00   0.5000   30.0000
omega____ theta____ kappa____ phi______ frames
    -       93.5000  -61.0000   60.0000 50

#__ type_ start__ end____ width___ exp.time_
 55 omega   45.00   71.00   0.5000   30.0000
omega____ theta____ kappa____ phi______ frames
    -       93.5000  -93.0000   24.2304 52

#__ type_ start__ end____ width___ exp.time_
 56 omega   31.00   56.00   0.5000   30.0000
omega____ theta____ kappa____ phi______ frames
    -       93.5000  -77.0000  150.0000 50

#__ type_ start__ end____ width___ exp.time_
 57 omega   24.00   60.00   0.5000   30.0000
omega____ theta____ kappa____ phi______ frames
    -       93.5000  -93.0000  140.7834 72
;
_diffrn_measurement_device 'four-circle diffractometer'
_diffrn_measurement_device_type 'Xcalibur, AtlasS2, Gemini ultra'
_diffrn_measurement_method '\w scans'
_diffrn_orient_matrix_UB_11 -0.0277542000
_diffrn_orient_matrix_UB_12 0.0060699000
_diffrn_orient_matrix_UB_13 -0.0742100000
_diffrn_orient_matrix_UB_21 0.0060464000
_diffrn_orient_matrix_UB_22 -0.1004736000
_diffrn_orient_matrix_UB_23 -0.0154652000
_diffrn_orient_matrix_UB_31 -0.1136197000
_diffrn_orient_matrix_UB_32 -0.0330209000
_diffrn_orient_matrix_UB_33 -0.0075693000
_diffrn_radiation_monochromator mirror
_diffrn_radiation_probe x-ray
_diffrn_radiation_type CuK\a
_diffrn_radiation_wavelength 1.54184
_diffrn_reflns_av_R_equivalents 0.0558
_diffrn_reflns_av_unetI/netI 0.0506
_diffrn_reflns_Laue_measured_fraction_full 0.993
_diffrn_reflns_Laue_measured_fraction_max 0.993
_diffrn_reflns_limit_h_max 16
_diffrn_reflns_limit_h_min -16
_diffrn_reflns_limit_k_max 17
_diffrn_reflns_limit_k_min -17
_diffrn_reflns_limit_l_max 25
_diffrn_reflns_limit_l_min -25
_diffrn_reflns_number 14597
_diffrn_reflns_point_group_measured_fraction_full 0.993
_diffrn_reflns_point_group_measured_fraction_max 0.993
_diffrn_reflns_theta_full 65.990
_diffrn_reflns_theta_max 65.990
_diffrn_reflns_theta_min 3.360
_diffrn_source 'sealed X-ray tube'
_diffrn_source_type 'Enhance Ultra (Cu) X-ray Source'
_exptl_absorpt_coefficient_mu 9.193
_exptl_absorpt_correction_T_max 0.588
_exptl_absorpt_correction_T_min 0.216
_exptl_absorpt_correction_type gaussian
_exptl_absorpt_process_details
;
CrysAlisPro, Agilent Technologies,
Version 1.171.37.31 (release 14-01-2014 CrysAlis171 .NET)
(compiled Jan 14 2014,18:38:05)
Numerical absorption correction based on gaussian integration over
			a multifaceted crystal model
Empirical absorption correction using spherical harmonics,
 implemented in SCALE3 ABSPACK scaling algorithm.
;
_exptl_crystal_colour 'clear colourless'
_exptl_crystal_colour_lustre clear
_exptl_crystal_colour_primary colourless
_exptl_crystal_density_diffrn 1.348
_exptl_crystal_description block
_exptl_crystal_F_000 1700
_exptl_crystal_preparation 'recrystallization of [Cu3I2(dpmp)2][BF4] from cool CH2Cl2'
_exptl_crystal_size_max 0.2537
_exptl_crystal_size_mid 0.1181
_exptl_crystal_size_min 0.0598
_platon_squeeze_details
;
The solvent accessible void contains 9 to 10 dissordered CH2Cl2
solvent molecules.
;
_refine_diff_density_max 2.411
_refine_diff_density_min -1.092
_refine_diff_density_rms 0.139
_refine_ls_extinction_method none
_refine_ls_goodness_of_fit_ref 0.956
_refine_ls_hydrogen_treatment constr
_refine_ls_matrix_type full
_refine_ls_number_parameters 788
_refine_ls_number_reflns 14597
_refine_ls_number_restraints 8
_refine_ls_restrained_S_all 0.955
_refine_ls_R_factor_all 0.0666
_refine_ls_R_factor_gt 0.0553
_refine_ls_shift/su_max 0.002
_refine_ls_shift/su_mean 0.000
_refine_ls_structure_factor_coef Fsqd
_refine_ls_weighting_details 'w=1/[\s^2^(Fo^2^)+(0.1117P)^2^] where P=(Fo^2^+2Fc^2^)/3'
_refine_ls_weighting_scheme calc
_refine_ls_wR_factor_gt 0.1451
_refine_ls_wR_factor_ref 0.1504
_reflns_Friedel_coverage 0.000
_reflns_number_gt 11183
_reflns_number_total 14597
_reflns_threshold_expression 'I > 2\s(I)'
_cod_data_source_file ic5b02641_si_007.cif
_cod_data_source_block cu3i2_dcm_sq_d
_cod_original_cell_volume 4222.06(11)
_cod_database_code 4347038
_chemical_oxdiff_formula Cu3I2(P3C32H29)2(CH2Cl2)4(BF4)
_shelx_space_group_comment
;
The symmetry employed for this shelxl refinement is uniquely defined
by the following loop, which should always be used as a source of
symmetry information in preference to the above space-group names.
They are only intended as comments.
;
_reflns_odcompleteness_completeness 96.90
_reflns_odcompleteness_iscentric 1
_reflns_odcompleteness_theta 66.97
_olex2_refinement_description
;
1. Fixed Uiso
 At 1.2 times of:
  All C(H) groups, All C(H,H) groups
2. Restrained distances
 Cl4-C66 \\sim Cl5-C67
 with sigma of 0.02
 Cl3-C66 \\sim Cl3-C67
 with sigma of 0.02
3. Uiso/Uaniso restraints and constraints
Uanis(C66) \\sim Ueq: with sigma of 0.1 and sigma for terminal atoms of 0.1
4. Others
 Fixed Sof: Cl4(0.75) C66(0.75) H66A(0.75) H66B(0.75) Cl5(0.25) C67(0.25)
 H67A(0.25) H67B(0.25)
5.a Secondary CH2 refined with riding coordinates:
 C1(H1A,H1B), C2(H2A,H2B), C3(H3A,H3B), C4(H4A,H4B), C65(H65A,H65B), C66(H66A,
 H66B), C67(H67A,H67B)
5.b Aromatic/amide H refined with riding coordinates:
 C6(H6), C7(H7), C8(H8), C9(H9), C10(H10), C12(H12), C13(H13), C14(H14),
 C15(H15), C16(H16), C18(H18), C19(H19), C20(H20), C21(H21), C22(H22), C24(H24),
  C25(H25), C26(H26), C27(H27), C28(H28), C30(H30), C31(H31), C32(H32),
 C33(H33), C34(H34), C36(H36), C37(H37), C38(H38), C39(H39), C40(H40), C42(H42),
  C43(H43), C44(H44), C45(H45), C46(H46), C48(H48), C49(H49), C50(H50),
 C51(H51), C52(H52), C54(H54), C55(H55), C56(H56), C57(H57), C58(H58), C60(H60),
  C61(H61), C62(H62), C63(H63), C64(H64)
;
_shelx_shelxl_version_number 2014/7
_olex2_exptl_crystal_mounting_method 'cooled mineral oil'
_olex2_submission_original_sample_id Cu3I2_DCM
_olex2_submission_special_instructions 'No special instructions were received'

loop_
_space_group_symop_operation_xyz
'x, y, z'
'-x, -y, -z'

loop_
_atom_site_label
_atom_site_type_symbol
_atom_site_fract_x
_atom_site_fract_y
_atom_site_fract_z
_atom_site_U_iso_or_equiv
_atom_site_adp_type
_atom_site_occupancy
_atom_site_site_symmetry_order
_atom_site_calc_flag
_atom_site_refinement_flags_posn
_atom_site_refinement_flags_adp
_atom_site_refinement_flags_occupancy
_atom_site_disorder_assembly
_atom_site_disorder_group
I1 I 0.98062(2) 0.74180(2) 0.55096(2) 0.03020(11) Uani 1 1 d . . . . .
I2 I 1.24961(2) 0.76118(3) 0.67968(2) 0.03298(11) Uani 1 1 d . . . . .
Cu1 Cu 0.84405(6) 0.73810(5) 0.60544(4) 0.02638(18) Uani 1 1 d . . . . .
Cu2 Cu 1.05745(5) 0.75847(5) 0.68573(4) 0.02470(17) Uani 1 1 d . . . . .
Cu3 Cu 1.24174(6) 0.77997(5) 0.79699(4) 0.02849(18) Uani 1 1 d . . . . .
P1 P 0.77466(9) 0.60681(9) 0.63271(7) 0.0246(3) Uani 1 1 d . . . . .
P2 P 0.99344(9) 0.62800(9) 0.72124(6) 0.0237(3) Uani 1 1 d . . . . .
P3 P 1.18936(10) 0.65491(10) 0.83736(7) 0.0270(3) Uani 1 1 d . . . . .
P4 P 1.24920(10) 0.91931(10) 0.84770(7) 0.0269(3) Uani 1 1 d . . . . .
P5 P 1.05328(9) 0.89967(9) 0.73255(6) 0.0238(3) Uani 1 1 d . . . . .
P6 P 0.82685(9) 0.87105(9) 0.65218(7) 0.0245(3) Uani 1 1 d . . . . .
C1 C 0.8578(4) 0.6047(4) 0.7164(3) 0.0266(11) Uani 1 1 d . . . . .
H1A H 0.8382 0.5449 0.7284 0.032 Uiso 1 1 calc R . . . .
H1B H 0.8487 0.6505 0.7479 0.032 Uiso 1 1 calc R . . . .
C2 C 1.0491(4) 0.6252(4) 0.8095(3) 0.0273(11) Uani 1 1 d . . . . .
H2A H 1.0250 0.5641 0.8181 0.033 Uiso 1 1 calc R . . . .
H2B H 1.0259 0.6681 0.8350 0.033 Uiso 1 1 calc R . . . .
C3 C 1.1180(4) 0.9334(4) 0.8220(3) 0.0256(11) Uani 1 1 d . . . . .
H3A H 1.0794 0.8966 0.8451 0.031 Uiso 1 1 calc R . . . .
H3B H 1.1190 0.9972 0.8349 0.031 Uiso 1 1 calc R . . . .
C4 C 0.9258(4) 0.9080(4) 0.7331(3) 0.0261(11) Uani 1 1 d . . . . .
H4A H 0.9066 0.8708 0.7639 0.031 Uiso 1 1 calc R . . . .
H4B H 0.9285 0.9713 0.7492 0.031 Uiso 1 1 calc R . . . .
C5 C 0.6486(4) 0.5997(4) 0.6406(3) 0.0269(11) Uani 1 1 d . . . . .
C6 C 0.6308(5) 0.6191(5) 0.6999(3) 0.0409(15) Uani 1 1 d . . . . .
H6 H 0.6847 0.6326 0.7392 0.049 Uiso 1 1 calc R . . . .
C7 C 0.5320(5) 0.6186(6) 0.7017(4) 0.0499(17) Uani 1 1 d . . . . .
H7 H 0.5206 0.6323 0.7418 0.060 Uiso 1 1 calc R . . . .
C8 C 0.4513(4) 0.5974(5) 0.6427(4) 0.0420(15) Uani 1 1 d . . . . .
H8 H 0.3855 0.5946 0.6436 0.050 Uiso 1 1 calc R . . . .
C9 C 0.4685(4) 0.5806(4) 0.5832(3) 0.0385(14) Uani 1 1 d . . . . .
H9 H 0.4148 0.5687 0.5439 0.046 Uiso 1 1 calc R . . . .
C10 C 0.5672(4) 0.5813(4) 0.5819(3) 0.0352(13) Uani 1 1 d . . . . .
H10 H 0.5785 0.5695 0.5415 0.042 Uiso 1 1 calc R . . . .
C11 C 0.7601(4) 0.4948(4) 0.5850(3) 0.0293(12) Uani 1 1 d . . . . .
C12 C 0.8026(4) 0.4866(4) 0.5366(3) 0.0336(13) Uani 1 1 d . . . . .
H12 H 0.8388 0.5393 0.5270 0.040 Uiso 1 1 calc R . . . .
C13 C 0.7935(5) 0.4000(4) 0.5002(3) 0.0394(14) Uani 1 1 d . . . . .
H13 H 0.8249 0.3951 0.4678 0.047 Uiso 1 1 calc R . . . .
C14 C 0.7367(5) 0.3225(4) 0.5138(4) 0.0440(15) Uani 1 1 d . . . . .
H14 H 0.7284 0.2650 0.4897 0.053 Uiso 1 1 calc R . . . .
C15 C 0.6927(5) 0.3303(4) 0.5626(4) 0.0410(15) Uani 1 1 d . . . . .
H15 H 0.6547 0.2778 0.5712 0.049 Uiso 1 1 calc R . . . .
C16 C 0.7040(4) 0.4143(4) 0.5990(3) 0.0380(14) Uani 1 1 d . . . . .
H16 H 0.6749 0.4184 0.6326 0.046 Uiso 1 1 calc R . . . .
C17 C 1.0079(4) 0.5214(4) 0.6824(3) 0.0267(11) Uani 1 1 d . . . . .
C18 C 1.0563(4) 0.5218(4) 0.6343(3) 0.0308(12) Uani 1 1 d . . . . .
H18 H 1.0801 0.5769 0.6214 0.037 Uiso 1 1 calc R . . . .
C19 C 1.0688(5) 0.4409(4) 0.6058(3) 0.0404(14) Uani 1 1 d . . . . .
H19 H 1.1008 0.4419 0.5735 0.049 Uiso 1 1 calc R . . . .
C20 C 1.0348(5) 0.3584(4) 0.6241(3) 0.0403(14) Uani 1 1 d . . . . .
H20 H 1.0441 0.3043 0.6044 0.048 Uiso 1 1 calc R . . . .
C21 C 0.9872(6) 0.3564(4) 0.6715(3) 0.0435(15) Uani 1 1 d . . . . .
H21 H 0.9650 0.3009 0.6844 0.052 Uiso 1 1 calc R . . . .
C22 C 0.9720(5) 0.4371(4) 0.7005(3) 0.0352(13) Uani 1 1 d . . . . .
H22 H 0.9381 0.4351 0.7318 0.042 Uiso 1 1 calc R . . . .
C23 C 1.2248(4) 0.5492(4) 0.8158(3) 0.0311(12) Uani 1 1 d . . . . .
C24 C 1.2823(5) 0.5462(5) 0.7724(3) 0.0432(15) Uani 1 1 d . . . . .
H24 H 1.3020 0.5982 0.7549 0.052 Uiso 1 1 calc R . . . .
C25 C 1.3098(6) 0.4660(5) 0.7556(4) 0.0505(17) Uani 1 1 d . . . . .
H25 H 1.3464 0.4642 0.7260 0.061 Uiso 1 1 calc R . . . .
C26 C 1.2838(6) 0.3898(5) 0.7820(4) 0.0495(17) Uani 1 1 d . . . . .
H26 H 1.3028 0.3364 0.7703 0.059 Uiso 1 1 calc R . . . .
C27 C 1.2305(6) 0.3912(5) 0.8251(4) 0.0535(18) Uani 1 1 d . . . . .
H27 H 1.2146 0.3392 0.8436 0.064 Uiso 1 1 calc R . . . .
C28 C 1.1988(5) 0.4709(4) 0.8422(4) 0.0431(15) Uani 1 1 d . . . . .
H28 H 1.1606 0.4708 0.8710 0.052 Uiso 1 1 calc R . . . .
C29 C 1.2259(4) 0.6706(4) 0.9272(3) 0.0297(12) Uani 1 1 d . . . . .
C30 C 1.3199(5) 0.6596(5) 0.9618(3) 0.0436(15) Uani 1 1 d . . . . .
H30 H 1.3606 0.6394 0.9391 0.052 Uiso 1 1 calc R . . . .
C31 C 1.3548(6) 0.6785(6) 1.0308(3) 0.0528(18) Uani 1 1 d . . . . .
H31 H 1.4179 0.6696 1.0537 0.063 Uiso 1 1 calc R . . . .
C32 C 1.2955(6) 0.7105(6) 1.0651(3) 0.0538(19) Uani 1 1 d . . . . .
H32 H 1.3179 0.7234 1.1111 0.065 Uiso 1 1 calc R . . . .
C33 C 1.2050(6) 0.7223(8) 1.0301(4) 0.073(3) Uani 1 1 d . . . . .
H33 H 1.1646 0.7428 1.0529 0.087 Uiso 1 1 calc R . . . .
C34 C 1.1687(6) 0.7053(8) 0.9616(4) 0.069(3) Uani 1 1 d . . . . .
H34 H 1.1068 0.7172 0.9392 0.082 Uiso 1 1 calc R . . . .
C35 C 1.2863(4) 0.9381(4) 0.9371(3) 0.0318(12) Uani 1 1 d . . . . .
C36 C 1.3760(4) 0.9136(4) 0.9707(3) 0.0350(13) Uani 1 1 d . . . . .
H36 H 1.4127 0.8885 0.9470 0.042 Uiso 1 1 calc R . . . .
C37 C 1.4098(5) 0.9269(5) 1.0397(3) 0.0420(15) Uani 1 1 d . . . . .
H37 H 1.4690 0.9104 1.0617 0.050 Uiso 1 1 calc R . . . .
C38 C 1.3569(5) 0.9640(5) 1.0750(3) 0.0473(16) Uani 1 1 d . . . . .
H38 H 1.3806 0.9733 1.1209 0.057 Uiso 1 1 calc R . . . .
C39 C 1.2674(6) 0.9881(5) 1.0427(4) 0.0505(17) Uani 1 1 d . . . . .
H39 H 1.2311 1.0130 1.0669 0.061 Uiso 1 1 calc R . . . .
C40 C 1.2324(5) 0.9744(5) 0.9736(3) 0.0448(16) Uani 1 1 d . . . . .
H40 H 1.1723 0.9898 0.9519 0.054 Uiso 1 1 calc R . . . .
C41 C 1.3244(4) 1.0233(4) 0.8322(3) 0.0361(14) Uani 1 1 d . . . . .
C42 C 1.3861(5) 1.0115(5) 0.7915(3) 0.0471(17) Uani 1 1 d . . . . .
H42 H 1.3862 0.9527 0.7735 0.056 Uiso 1 1 calc R . . . .
C43 C 1.4457(6) 1.0873(6) 0.7786(4) 0.061(2) Uani 1 1 d . . . . .
H43 H 1.4872 1.0802 0.7527 0.074 Uiso 1 1 calc R . . . .
C44 C 1.4426(6) 1.1762(6) 0.8055(4) 0.059(2) Uani 1 1 d . . . . .
H44 H 1.4817 1.2279 0.7966 0.071 Uiso 1 1 calc R . . . .
C45 C 1.3829(5) 1.1865(5) 0.8442(4) 0.0524(19) Uani 1 1 d . . . . .
H45 H 1.3818 1.2451 0.8619 0.063 Uiso 1 1 calc R . . . .
C46 C 1.3238(5) 1.1099(5) 0.8573(4) 0.0424(15) Uani 1 1 d . . . . .
H46 H 1.2831 1.1178 0.8835 0.051 Uiso 1 1 calc R . . . .
C47 C 1.0981(4) 1.0011(4) 0.6990(3) 0.0277(11) Uani 1 1 d . . . . .
C48 C 1.1497(4) 0.9943(4) 0.6539(3) 0.0331(12) Uani 1 1 d . . . . .
H48 H 1.1606 0.9379 0.6398 0.040 Uiso 1 1 calc R . . . .
C49 C 1.1855(5) 1.0721(5) 0.6294(4) 0.0456(16) Uani 1 1 d . . . . .
H49 H 1.2188 1.0668 0.5981 0.055 Uiso 1 1 calc R . . . .
C50 C 1.1725(6) 1.1554(5) 0.6507(4) 0.0489(17) Uani 1 1 d . . . . .
H50 H 1.1985 1.2073 0.6350 0.059 Uiso 1 1 calc R . . . .
C51 C 1.1200(5) 1.1629(5) 0.6961(4) 0.0446(16) Uani 1 1 d . . . . .
H51 H 1.1088 1.2193 0.7100 0.054 Uiso 1 1 calc R . . . .
C52 C 1.0846(4) 1.0857(4) 0.7203(3) 0.0351(13) Uani 1 1 d . . . . .
H52 H 1.0511 1.0910 0.7514 0.042 Uiso 1 1 calc R . . . .
C53 C 0.8373(4) 0.9717(4) 0.6125(3) 0.0272(11) Uani 1 1 d . . . . .
C54 C 0.8860(4) 0.9772(4) 0.5651(3) 0.0318(12) Uani 1 1 d . . . . .
H54 H 0.9107 0.9277 0.5527 0.038 Uiso 1 1 calc R . . . .
C55 C 0.8989(5) 1.0545(4) 0.5358(3) 0.0357(13) Uani 1 1 d . . . . .
H55 H 0.9319 1.0569 0.5041 0.043 Uiso 1 1 calc R . . . .
C56 C 0.8621(5) 1.1290(5) 0.5542(4) 0.0424(15) Uani 1 1 d . . . . .
H56 H 0.8703 1.1812 0.5346 0.051 Uiso 1 1 calc R . . . .
C57 C 0.8142(6) 1.1247(5) 0.6007(4) 0.0477(17) Uani 1 1 d . . . . .
H57 H 0.7892 1.1741 0.6127 0.057 Uiso 1 1 calc R . . . .
C58 C 0.8020(5) 1.0469(4) 0.6308(3) 0.0392(14) Uani 1 1 d . . . . .
H58 H 0.7701 1.0454 0.6631 0.047 Uiso 1 1 calc R . . . .
C59 C 0.7109(4) 0.8661(4) 0.6737(3) 0.0327(13) Uani 1 1 d . . . . .
C60 C 0.6206(5) 0.8353(5) 0.6230(4) 0.0443(15) Uani 1 1 d . . . . .
H60 H 0.6206 0.8176 0.5801 0.053 Uiso 1 1 calc R . . . .
C61 C 0.5275(5) 0.8307(5) 0.6365(5) 0.061(2) Uani 1 1 d . . . . .
H61 H 0.4660 0.8068 0.6030 0.073 Uiso 1 1 calc R . . . .
C62 C 0.5282(6) 0.8604(6) 0.6971(6) 0.072(3) Uani 1 1 d . . . . .
H62 H 0.4670 0.8604 0.7051 0.086 Uiso 1 1 calc R . . . .
C63 C 0.6158(7) 0.8904(7) 0.7471(5) 0.079(3) Uani 1 1 d . . . . .
H63 H 0.6142 0.9095 0.7893 0.095 Uiso 1 1 calc R . . . .
C64 C 0.7106(5) 0.8937(5) 0.7367(4) 0.054(2) Uani 1 1 d . . . . .
H64 H 0.7711 0.9139 0.7715 0.065 Uiso 1 1 calc R . . . .
F1 F 0.9224(5) 0.7205(5) 0.9369(3) 0.0855(16) Uani 1 1 d . . . . .
F2 F 0.8320(5) 0.8253(5) 0.9072(3) 0.0917(18) Uani 1 1 d . . . . .
F3 F 0.7811(6) 0.6874(6) 0.8478(4) 0.132(3) Uani 1 1 d . . . . .
F4 F 0.9257(4) 0.7790(3) 0.8456(3) 0.0656(12) Uani 1 1 d . . . . .
B1 B 0.8669(7) 0.7567(7) 0.8847(4) 0.053(2) Uani 1 1 d . . . . .
Cl1 Cl 0.69846(19) 0.6873(3) 0.45508(14) 0.0992(10) Uani 1 1 d . . . . .
Cl2 Cl 0.5436(4) 0.6799(6) 0.3332(2) 0.193(3) Uani 1 1 d . . . . .
C65 C 0.5683(8) 0.6671(9) 0.4109(8) 0.109(5) Uani 1 1 d . . . . .
H65A H 0.5350 0.6050 0.4127 0.131 Uiso 1 1 calc R . . . .
H65B H 0.5390 0.7089 0.4326 0.131 Uiso 1 1 calc R . . . .
Cl3 Cl 1.48163(16) 0.76929(19) 0.84804(13) 0.0782(6) Uani 1 1 d D . . . .
Cl4 Cl 1.5889(2) 0.7855(2) 0.98441(15) 0.0726(7) Uani 0.75 1 d D . P A 1
C66 C 1.6020(11) 0.7767(18) 0.9088(10) 0.132(11) Uani 0.75 1 d D U P A 1
H66A H 1.6261 0.7222 0.9000 0.158 Uiso 0.75 1 calc R . P A 1
H66B H 1.6516 0.8299 0.9065 0.158 Uiso 0.75 1 calc R . P A 1
Cl5 Cl 1.5977(8) 0.7020(8) 0.9769(7) 0.094(3) Uani 0.25 1 d D . P A 2
C67 C 1.5904(18) 0.750(3) 0.9074(12) 0.043(8) Uiso 0.25 1 d D . P A 2
H67A H 1.6199 0.7130 0.8819 0.052 Uiso 0.25 1 calc R . P A 2
H67B H 1.6380 0.8093 0.9225 0.052 Uiso 0.25 1 calc R . P A 2

loop_
_atom_site_aniso_label
_atom_site_aniso_U_11
_atom_site_aniso_U_22
_atom_site_aniso_U_33
_atom_site_aniso_U_23
_atom_site_aniso_U_13
_atom_site_aniso_U_12
I1 0.03115(18) 0.0276(2) 0.03198(19) 0.00217(14) 0.01379(14) 0.00314(14)
I2 0.02514(18) 0.0347(2) 0.0402(2) 0.00273(15) 0.01361(14) 0.00642(14)
Cu1 0.0267(4) 0.0210(4) 0.0327(4) 0.0040(3) 0.0127(3) 0.0037(3)
Cu2 0.0221(4) 0.0197(4) 0.0321(4) 0.0022(3) 0.0098(3) 0.0039(3)
Cu3 0.0261(4) 0.0249(4) 0.0347(4) 0.0044(3) 0.0100(3) 0.0061(3)
P1 0.0204(6) 0.0218(7) 0.0313(7) 0.0031(5) 0.0100(5) 0.0021(5)
P2 0.0201(6) 0.0212(7) 0.0299(6) 0.0042(5) 0.0084(5) 0.0043(5)
P3 0.0232(6) 0.0244(7) 0.0332(7) 0.0050(5) 0.0080(5) 0.0068(5)
P4 0.0231(6) 0.0243(7) 0.0308(7) 0.0030(5) 0.0067(5) 0.0034(5)
P5 0.0220(6) 0.0203(7) 0.0280(6) 0.0019(5) 0.0075(5) 0.0043(5)
P6 0.0212(6) 0.0214(7) 0.0314(7) 0.0036(5) 0.0095(5) 0.0045(5)
C1 0.022(2) 0.027(3) 0.032(3) 0.006(2) 0.012(2) 0.006(2)
C2 0.025(2) 0.029(3) 0.031(3) 0.003(2) 0.014(2) 0.007(2)
C3 0.027(3) 0.022(3) 0.026(3) 0.003(2) 0.009(2) 0.004(2)
C4 0.025(2) 0.023(3) 0.031(3) 0.001(2) 0.013(2) 0.003(2)
C5 0.025(3) 0.020(3) 0.039(3) 0.007(2) 0.014(2) 0.004(2)
C6 0.030(3) 0.057(4) 0.042(3) 0.011(3) 0.017(3) 0.015(3)
C7 0.036(3) 0.073(5) 0.048(4) 0.007(3) 0.023(3) 0.018(3)
C8 0.021(3) 0.044(4) 0.065(4) 0.012(3) 0.018(3) 0.009(2)
C9 0.025(3) 0.036(3) 0.052(4) 0.002(3) 0.010(3) 0.006(2)
C10 0.029(3) 0.033(3) 0.039(3) 0.001(3) 0.009(2) 0.002(2)
C11 0.016(2) 0.019(3) 0.046(3) -0.002(2) 0.000(2) 0.0069(19)
C12 0.031(3) 0.021(3) 0.039(3) 0.000(2) 0.004(2) -0.002(2)
C13 0.044(3) 0.031(3) 0.039(3) -0.010(3) 0.011(3) 0.009(3)
C14 0.041(3) 0.027(3) 0.052(4) -0.003(3) -0.003(3) 0.013(3)
C15 0.040(3) 0.019(3) 0.060(4) 0.013(3) 0.008(3) 0.004(2)
C16 0.033(3) 0.035(3) 0.046(3) 0.011(3) 0.013(3) 0.005(2)
C17 0.019(2) 0.024(3) 0.034(3) 0.000(2) 0.008(2) 0.003(2)
C18 0.040(3) 0.018(3) 0.038(3) 0.002(2) 0.020(2) 0.007(2)
C19 0.052(4) 0.030(3) 0.046(4) 0.001(3) 0.024(3) 0.014(3)
C20 0.057(4) 0.022(3) 0.044(3) -0.001(3) 0.018(3) 0.014(3)
C21 0.067(4) 0.021(3) 0.045(4) 0.007(3) 0.021(3) 0.010(3)
C22 0.047(3) 0.026(3) 0.042(3) 0.011(3) 0.024(3) 0.012(3)
C23 0.027(3) 0.029(3) 0.034(3) 0.001(2) 0.006(2) 0.009(2)
C24 0.058(4) 0.034(4) 0.051(4) 0.017(3) 0.028(3) 0.021(3)
C25 0.071(5) 0.041(4) 0.058(4) 0.010(3) 0.035(4) 0.033(4)
C26 0.062(4) 0.026(3) 0.061(4) -0.001(3) 0.018(4) 0.017(3)
C27 0.064(4) 0.020(3) 0.079(5) 0.007(3) 0.025(4) 0.010(3)
C28 0.048(4) 0.023(3) 0.060(4) 0.006(3) 0.023(3) 0.007(3)
C29 0.023(2) 0.029(3) 0.036(3) 0.004(2) 0.010(2) 0.005(2)
C30 0.035(3) 0.054(4) 0.036(3) 0.004(3) 0.004(3) 0.010(3)
C31 0.048(4) 0.065(5) 0.037(4) 0.008(3) 0.001(3) 0.013(3)
C32 0.055(4) 0.063(5) 0.032(3) 0.008(3) 0.006(3) 0.001(4)
C33 0.050(4) 0.119(8) 0.045(4) -0.018(5) 0.020(3) 0.019(5)
C34 0.038(4) 0.127(8) 0.041(4) 0.004(4) 0.007(3) 0.031(4)
C35 0.030(3) 0.029(3) 0.035(3) 0.003(2) 0.010(2) 0.003(2)
C36 0.027(3) 0.040(3) 0.036(3) 0.005(3) 0.005(2) 0.013(2)
C37 0.040(3) 0.046(4) 0.036(3) 0.009(3) 0.005(3) 0.013(3)
C38 0.050(4) 0.056(4) 0.030(3) 0.001(3) 0.006(3) 0.012(3)
C39 0.055(4) 0.057(5) 0.041(4) -0.001(3) 0.016(3) 0.021(3)
C40 0.038(3) 0.064(5) 0.036(3) 0.007(3) 0.011(3) 0.022(3)
C41 0.018(2) 0.027(3) 0.046(3) 0.011(3) -0.009(2) -0.006(2)
C42 0.043(3) 0.050(4) 0.035(3) 0.003(3) 0.011(3) -0.016(3)
C43 0.059(4) 0.064(5) 0.048(4) 0.008(4) 0.022(3) -0.022(4)
C44 0.048(4) 0.057(5) 0.053(4) 0.024(4) 0.001(3) -0.018(3)
C45 0.044(4) 0.028(4) 0.067(5) 0.015(3) -0.006(3) 0.000(3)
C46 0.029(3) 0.036(4) 0.057(4) 0.006(3) 0.008(3) 0.005(3)
C47 0.022(2) 0.028(3) 0.028(3) 0.003(2) 0.006(2) 0.001(2)
C48 0.032(3) 0.028(3) 0.037(3) 0.003(2) 0.012(2) 0.002(2)
C49 0.040(3) 0.044(4) 0.053(4) 0.011(3) 0.020(3) 0.000(3)
C50 0.054(4) 0.035(4) 0.062(4) 0.018(3) 0.029(3) 0.002(3)
C51 0.038(3) 0.028(3) 0.063(4) 0.010(3) 0.010(3) 0.005(3)
C52 0.032(3) 0.026(3) 0.048(3) 0.007(3) 0.014(3) 0.008(2)
C53 0.022(2) 0.027(3) 0.031(3) 0.004(2) 0.005(2) 0.008(2)
C54 0.027(3) 0.031(3) 0.039(3) 0.007(2) 0.012(2) 0.009(2)
C55 0.038(3) 0.036(3) 0.045(3) 0.018(3) 0.023(3) 0.016(3)
C56 0.044(3) 0.034(3) 0.058(4) 0.023(3) 0.021(3) 0.014(3)
C57 0.058(4) 0.033(4) 0.071(5) 0.015(3) 0.036(4) 0.027(3)
C58 0.047(3) 0.033(3) 0.050(4) 0.011(3) 0.024(3) 0.021(3)
C59 0.025(3) 0.019(3) 0.054(4) 0.002(2) 0.017(3) 0.000(2)
C60 0.027(3) 0.038(4) 0.064(4) 0.004(3) 0.012(3) 0.004(3)
C61 0.024(3) 0.047(4) 0.110(7) 0.005(4) 0.021(4) 0.007(3)
C62 0.048(4) 0.049(5) 0.124(8) -0.015(5) 0.050(5) 0.006(4)
C63 0.058(5) 0.074(6) 0.095(7) -0.033(5) 0.047(5) -0.016(4)
C64 0.038(3) 0.059(5) 0.062(4) -0.017(4) 0.029(3) -0.001(3)
F1 0.097(4) 0.109(5) 0.064(3) 0.030(3) 0.025(3) 0.049(3)
F2 0.100(4) 0.105(5) 0.101(4) 0.021(4) 0.051(4) 0.062(4)
F3 0.097(5) 0.153(7) 0.102(5) 0.021(5) 0.013(4) -0.041(5)
F4 0.082(3) 0.054(3) 0.085(3) 0.023(2) 0.054(3) 0.023(2)
B1 0.057(5) 0.067(6) 0.047(4) 0.016(4) 0.026(4) 0.027(4)
Cl1 0.0638(13) 0.152(3) 0.0832(16) 0.0538(18) 0.0206(12) 0.0162(15)
Cl2 0.138(3) 0.371(10) 0.094(3) 0.059(4) 0.022(2) 0.128(5)
C65 0.071(6) 0.083(8) 0.161(13) 0.067(9) 0.011(7) 0.007(6)
Cl3 0.0501(10) 0.1000(18) 0.0859(15) 0.0050(13) 0.0279(10) 0.0172(11)
Cl4 0.0712(17) 0.080(2) 0.0615(16) 0.0058(14) 0.0105(13) 0.0244(14)
C66 0.079(11) 0.097(18) 0.22(3) 0.011(16) 0.053(14) 0.020(11)
Cl5 0.075(6) 0.073(7) 0.132(10) -0.003(6) 0.034(6) 0.022(5)

loop_
_atom_type_symbol
_atom_type_description
_atom_type_scat_dispersion_real
_atom_type_scat_dispersion_imag
_atom_type_scat_source
C C 0.0181 0.0091 'International Tables Vol C Tables 4.2.6.8 and 6.1.1.4'
H H 0.0000 0.0000 'International Tables Vol C Tables 4.2.6.8 and 6.1.1.4'
B B 0.0090 0.0039 'International Tables Vol C Tables 4.2.6.8 and 6.1.1.4'
Cl Cl 0.3639 0.7018 'International Tables Vol C Tables 4.2.6.8 and 6.1.1.4'
Cu Cu -1.9646 0.5888 'International Tables Vol C Tables 4.2.6.8 and 6.1.1.4'
F F 0.0727 0.0534 'International Tables Vol C Tables 4.2.6.8 and 6.1.1.4'
I I -0.3257 6.8362 'International Tables Vol C Tables 4.2.6.8 and 6.1.1.4'
P P 0.2955 0.4335 'International Tables Vol C Tables 4.2.6.8 and 6.1.1.4'

loop_
_exptl_crystal_face_index_h
_exptl_crystal_face_index_k
_exptl_crystal_face_index_l
_exptl_crystal_face_perp_dist
_exptl_oxdiff_crystal_face_indexfrac_h
_exptl_oxdiff_crystal_face_indexfrac_k
_exptl_oxdiff_crystal_face_indexfrac_l
_exptl_oxdiff_crystal_face_x
_exptl_oxdiff_crystal_face_y
_exptl_oxdiff_crystal_face_z
-9 0 3 0.0542 -8.8944 -0.3422 3.2077 0.0067 -0.0690 0.9976
0 10 0 0.0820 -0.2148 9.5114 -0.1574 0.0754 -0.9545 -0.2885
9 -1 -3 0.0566 9.0916 -0.7621 -3.2514 -0.0157 0.1818 -0.9832
0 -10 0 0.1153 0.4441 -9.5537 0.0759 -0.0759 0.9614 0.2644
-9 -1 4 0.0558 -8.7709 -0.9468 3.8420 -0.0474 -0.0173 0.9987
1 -2 -13 0.0131 1.4435 -1.7072 -13.1254 0.9236 0.3832 -0.0083
9 1 -2 0.0673 8.6204 1.1308 -2.4334 -0.0518 -0.0239 -0.9984
-2 2 13 0.0443 -1.7645 1.6672 13.2303 -0.9227 -0.3828 0.0453

loop_
_geom_angle_atom_site_label_1
_geom_angle_atom_site_label_2
_geom_angle_atom_site_label_3
_geom_angle
Cu1 I1 Cu2 67.97(2)
Cu3 I2 Cu2 66.76(2)
I1 Cu1 Cu2 59.51(2)
P1 Cu1 I1 119.82(5)
P1 Cu1 Cu2 98.86(5)
P1 Cu1 P6 119.05(6)
P6 Cu1 I1 118.70(4)
P6 Cu1 Cu2 96.24(4)
I1 Cu2 I2 91.60(2)
I1 Cu2 Cu1 52.52(2)
I1 Cu2 Cu3 144.66(3)
I2 Cu2 Cu1 144.04(3)
I2 Cu2 Cu3 53.10(2)
Cu3 Cu2 Cu1 162.82(3)
P2 Cu2 I1 111.04(4)
P2 Cu2 I2 110.71(4)
P2 Cu2 Cu1 84.13(4)
P2 Cu2 Cu3 86.66(4)
P5 Cu2 I1 108.73(4)
P5 Cu2 I2 109.82(4)
P5 Cu2 Cu1 87.27(4)
P5 Cu2 Cu3 85.08(4)
P5 Cu2 P2 121.00(5)
I2 Cu3 Cu2 60.13(2)
P3 Cu3 I2 118.90(5)
P3 Cu3 Cu2 97.29(5)
P3 Cu3 P4 120.23(6)
P4 Cu3 I2 119.10(5)
P4 Cu3 Cu2 99.02(5)
C1 P1 Cu1 105.13(18)
C5 P1 Cu1 115.04(18)
C5 P1 C1 105.4(2)
C5 P1 C11 102.7(2)
C11 P1 Cu1 122.1(2)
C11 P1 C1 105.1(3)
C1 P2 Cu2 117.13(19)
C2 P2 Cu2 115.43(18)
C2 P2 C1 98.8(2)
C17 P2 Cu2 116.05(18)
C17 P2 C1 104.6(2)
C17 P2 C2 102.4(3)
C2 P3 Cu3 108.09(19)
C23 P3 Cu3 119.60(19)
C23 P3 C2 105.4(3)
C23 P3 C29 103.3(3)
C29 P3 Cu3 114.59(19)
C29 P3 C2 104.6(2)
C3 P4 Cu3 105.75(18)
C35 P4 Cu3 117.2(2)
C35 P4 C3 103.9(3)
C35 P4 C41 102.0(3)
C41 P4 Cu3 121.5(2)
C41 P4 C3 104.5(3)
C3 P5 Cu2 116.63(19)
C3 P5 C4 97.4(2)
C4 P5 Cu2 113.38(18)
C47 P5 Cu2 119.31(18)
C47 P5 C3 103.4(2)
C47 P5 C4 103.7(3)
C4 P6 Cu1 108.34(18)
C53 P6 Cu1 120.84(18)
C53 P6 C4 104.0(2)
C53 P6 C59 103.1(3)
C59 P6 Cu1 116.08(19)
C59 P6 C4 102.3(3)
P1 C1 P2 111.9(3)
P1 C1 H1A 109.2
P1 C1 H1B 109.2
P2 C1 H1A 109.2
P2 C1 H1B 109.2
H1A C1 H1B 107.9
P2 C2 P3 112.9(3)
P2 C2 H2A 109.0
P2 C2 H2B 109.0
P3 C2 H2A 109.0
P3 C2 H2B 109.0
H2A C2 H2B 107.8
P4 C3 H3A 108.9
P4 C3 H3B 108.9
P5 C3 P4 113.3(3)
P5 C3 H3A 108.9
P5 C3 H3B 108.9
H3A C3 H3B 107.7
P5 C4 H4A 108.6
P5 C4 H4B 108.6
P6 C4 P5 114.4(3)
P6 C4 H4A 108.6
P6 C4 H4B 108.6
H4A C4 H4B 107.6
C6 C5 P1 124.0(4)
C6 C5 C10 118.9(5)
C10 C5 P1 116.8(4)
C5 C6 H6 119.6
C5 C6 C7 120.8(6)
C7 C6 H6 119.6
C6 C7 H7 120.3
C8 C7 C6 119.3(6)
C8 C7 H7 120.3
C7 C8 H8 119.8
C9 C8 C7 120.4(5)
C9 C8 H8 119.8
C8 C9 H9 120.0
C8 C9 C10 119.9(6)
C10 C9 H9 120.0
C5 C10 C9 120.6(6)
C5 C10 H10 119.7
C9 C10 H10 119.7
C12 C11 P1 121.1(4)
C12 C11 C16 118.9(5)
C16 C11 P1 120.0(5)
C11 C12 H12 119.2
C11 C12 C13 121.6(6)
C13 C12 H12 119.2
C12 C13 H13 120.7
C14 C13 C12 118.5(6)
C14 C13 H13 120.7
C13 C14 H14 119.9
C15 C14 C13 120.2(6)
C15 C14 H14 119.9
C14 C15 H15 119.5
C14 C15 C16 121.0(6)
C16 C15 H15 119.5
C11 C16 H16 120.1
C15 C16 C11 119.7(6)
C15 C16 H16 120.1
C18 C17 P2 120.2(4)
C18 C17 C22 118.8(5)
C22 C17 P2 121.0(4)
C17 C18 H18 120.0
C19 C18 C17 120.0(5)
C19 C18 H18 120.0
C18 C19 H19 119.3
C18 C19 C20 121.3(6)
C20 C19 H19 119.3
C19 C20 H20 120.2
C21 C20 C19 119.6(6)
C21 C20 H20 120.2
C20 C21 H21 119.8
C20 C21 C22 120.4(6)
C22 C21 H21 119.8
C17 C22 H22 120.1
C21 C22 C17 119.9(5)
C21 C22 H22 120.1
C24 C23 P3 119.8(5)
C28 C23 P3 121.9(5)
C28 C23 C24 118.3(6)
C23 C24 H24 119.9
C25 C24 C23 120.3(6)
C25 C24 H24 119.9
C24 C25 H25 119.6
C26 C25 C24 120.7(6)
C26 C25 H25 119.6
C25 C26 H26 119.8
C27 C26 C25 120.4(6)
C27 C26 H26 119.8
C26 C27 H27 119.7
C26 C27 C28 120.7(7)
C28 C27 H27 119.7
C23 C28 C27 119.6(6)
C23 C28 H28 120.2
C27 C28 H28 120.2
C30 C29 P3 118.5(4)
C30 C29 C34 118.9(6)
C34 C29 P3 122.0(5)
C29 C30 H30 119.7
C29 C30 C31 120.6(6)
C31 C30 H30 119.7
C30 C31 H31 120.0
C32 C31 C30 120.1(7)
C32 C31 H31 120.0
C31 C32 H32 121.0
C33 C32 C31 118.0(7)
C33 C32 H32 121.0
C32 C33 H33 118.3
C32 C33 C34 123.3(7)
C34 C33 H33 118.3
C29 C34 C33 118.9(7)
C29 C34 H34 120.6
C33 C34 H34 120.6
C36 C35 P4 116.8(4)
C40 C35 P4 124.4(5)
C40 C35 C36 118.8(6)
C35 C36 H36 120.0
C37 C36 C35 120.0(6)
C37 C36 H36 120.0
C36 C37 H37 119.7
C38 C37 C36 120.5(6)
C38 C37 H37 119.7
C37 C38 H38 119.8
C37 C38 C39 120.4(6)
C39 C38 H38 119.8
C38 C39 H39 120.3
C38 C39 C40 119.5(6)
C40 C39 H39 120.3
C35 C40 C39 120.7(6)
C35 C40 H40 119.6
C39 C40 H40 119.6
C42 C41 P4 117.2(5)
C46 C41 P4 123.5(5)
C46 C41 C42 119.3(6)
C41 C42 H42 120.0
C43 C42 C41 120.0(8)
C43 C42 H42 120.0
C42 C43 H43 120.6
C42 C43 C44 118.8(7)
C44 C43 H43 120.6
C43 C44 H44 119.7
C45 C44 C43 120.5(6)
C45 C44 H44 119.7
C44 C45 H45 119.9
C44 C45 C46 120.2(7)
C46 C45 H45 119.9
C41 C46 C45 121.1(7)
C41 C46 H46 119.5
C45 C46 H46 119.5
C48 C47 P5 120.0(5)
C48 C47 C52 119.1(5)
C52 C47 P5 120.9(4)
C47 C48 H48 120.0
C47 C48 C49 119.9(6)
C49 C48 H48 120.0
C48 C49 H49 119.6
C50 C49 C48 120.9(6)
C50 C49 H49 119.6
C49 C50 H50 120.2
C49 C50 C51 119.6(6)
C51 C50 H50 120.2
C50 C51 H51 120.3
C52 C51 C50 119.4(6)
C52 C51 H51 120.3
C47 C52 C51 121.1(6)
C47 C52 H52 119.4
C51 C52 H52 119.4
C54 C53 P6 120.0(4)
C54 C53 C58 118.2(5)
C58 C53 P6 121.8(4)
C53 C54 H54 119.3
C55 C54 C53 121.5(6)
C55 C54 H54 119.3
C54 C55 H55 120.2
C54 C55 C56 119.6(5)
C56 C55 H55 120.2
C55 C56 H56 120.2
C57 C56 C55 119.6(6)
C57 C56 H56 120.2
C56 C57 H57 119.6
C56 C57 C58 120.7(6)
C58 C57 H57 119.6
C53 C58 C57 120.4(6)
C53 C58 H58 119.8
C57 C58 H58 119.8
C60 C59 P6 116.8(5)
C64 C59 P6 123.1(5)
C64 C59 C60 120.0(6)
C59 C60 H60 120.3
C59 C60 C61 119.5(7)
C61 C60 H60 120.3
C60 C61 H61 120.0
C62 C61 C60 119.9(8)
C62 C61 H61 120.0
C61 C62 H62 119.5
C61 C62 C63 121.0(7)
C63 C62 H62 119.5
C62 C63 H63 119.4
C62 C63 C64 121.2(8)
C64 C63 H63 119.4
C59 C64 C63 118.2(7)
C59 C64 H64 120.9
C63 C64 H64 120.9
F1 B1 F3 107.7(8)
F2 B1 F1 110.9(7)
F2 B1 F3 106.2(8)
F2 B1 F4 115.1(8)
F4 B1 F1 108.0(7)
F4 B1 F3 108.6(7)
Cl1 C65 H65A 108.6
Cl1 C65 H65B 108.6
Cl2 C65 Cl1 114.5(8)
Cl2 C65 H65A 108.6
Cl2 C65 H65B 108.6
H65A C65 H65B 107.6
Cl3 C66 H66A 109.8
Cl3 C66 H66B 109.8
Cl4 C66 Cl3 109.4(9)
Cl4 C66 H66A 109.8
Cl4 C66 H66B 109.8
H66A C66 H66B 108.2
Cl3 C67 H67A 105.0
Cl3 C67 H67B 105.0
Cl5 C67 Cl3 129.3(16)
Cl5 C67 H67A 105.0
Cl5 C67 H67B 105.0
H67A C67 H67B 105.8

loop_
_geom_bond_atom_site_label_1
_geom_bond_atom_site_label_2
_geom_bond_distance
I1 Cu1 2.5250(8)
I1 Cu2 2.7416(8)
I2 Cu2 2.7524(8)
I2 Cu3 2.5384(9)
Cu1 Cu2 2.9493(11)
Cu1 P1 2.2359(15)
Cu1 P6 2.2371(15)
Cu2 Cu3 2.9166(11)
Cu2 P2 2.2897(15)
Cu2 P5 2.2778(15)
Cu3 P3 2.2316(16)
Cu3 P4 2.2323(16)
P1 C1 1.846(6)
P1 C5 1.823(5)
P1 C11 1.824(6)
P2 C1 1.851(5)
P2 C2 1.834(6)
P2 C17 1.810(6)
P3 C2 1.846(5)
P3 C23 1.818(6)
P3 C29 1.820(6)
P4 C3 1.840(5)
P4 C35 1.810(6)
P4 C41 1.827(6)
P5 C3 1.837(5)
P5 C4 1.837(5)
P5 C47 1.829(6)
P6 C4 1.835(6)
P6 C53 1.811(6)
P6 C59 1.819(5)
C1 H1A 0.9700
C1 H1B 0.9700
C2 H2A 0.9700
C2 H2B 0.9700
C3 H3A 0.9700
C3 H3B 0.9700
C4 H4A 0.9700
C4 H4B 0.9700
C5 C6 1.381(8)
C5 C10 1.398(9)
C6 H6 0.9300
C6 C7 1.408(9)
C7 H7 0.9300
C7 C8 1.394(10)
C8 H8 0.9300
C8 C9 1.372(10)
C9 H9 0.9300
C9 C10 1.403(8)
C10 H10 0.9300
C11 C12 1.348(9)
C11 C16 1.419(8)
C12 H12 0.9300
C12 C13 1.414(8)
C13 H13 0.9300
C13 C14 1.387(10)
C14 H14 0.9300
C14 C15 1.369(10)
C15 H15 0.9300
C15 C16 1.372(10)
C16 H16 0.9300
C17 C18 1.392(8)
C17 C22 1.405(8)
C18 H18 0.9300
C18 C19 1.374(8)
C19 H19 0.9300
C19 C20 1.377(9)
C20 H20 0.9300
C20 C21 1.371(9)
C21 H21 0.9300
C21 C22 1.392(9)
C22 H22 0.9300
C23 C24 1.403(9)
C23 C28 1.388(9)
C24 H24 0.9300
C24 C25 1.386(9)
C25 H25 0.9300
C25 C26 1.360(10)
C26 H26 0.9300
C26 C27 1.351(11)
C27 H27 0.9300
C27 C28 1.414(10)
C28 H28 0.9300
C29 C30 1.375(9)
C29 C34 1.382(10)
C30 H30 0.9300
C30 C31 1.394(10)
C31 H31 0.9300
C31 C32 1.388(11)
C32 H32 0.9300
C32 C33 1.341(12)
C33 H33 0.9300
C33 C34 1.385(11)
C34 H34 0.9300
C35 C36 1.406(8)
C35 C40 1.385(9)
C36 H36 0.9300
C36 C37 1.396(9)
C37 H37 0.9300
C37 C38 1.362(10)
C38 H38 0.9300
C38 C39 1.394(11)
C39 H39 0.9300
C39 C40 1.397(10)
C40 H40 0.9300
C41 C42 1.424(10)
C41 C46 1.362(10)
C42 H42 0.9300
C42 C43 1.379(10)
C43 H43 0.9300
C43 C44 1.418(13)
C44 H44 0.9300
C44 C45 1.364(12)
C45 H45 0.9300
C45 C46 1.386(10)
C46 H46 0.9300
C47 C48 1.377(8)
C47 C52 1.378(8)
C48 H48 0.9300
C48 C49 1.393(9)
C49 H49 0.9300
C49 C50 1.358(11)
C50 H50 0.9300
C50 C51 1.394(10)
C51 H51 0.9300
C51 C52 1.380(9)
C52 H52 0.9300
C53 C54 1.383(8)
C53 C58 1.391(8)
C54 H54 0.9300
C54 C55 1.381(8)
C55 H55 0.9300
C55 C56 1.395(9)
C56 H56 0.9300
C56 C57 1.359(10)
C57 H57 0.9300
C57 C58 1.395(9)
C58 H58 0.9300
C59 C60 1.375(9)
C59 C64 1.372(10)
C60 H60 0.9300
C60 C61 1.419(10)
C61 H61 0.9300
C61 C62 1.326(14)
C62 H62 0.9300
C62 C63 1.342(15)
C63 H63 0.9300
C63 C64 1.415(10)
C64 H64 0.9300
F1 B1 1.396(10)
F2 B1 1.336(11)
F3 B1 1.401(12)
F4 B1 1.361(9)
Cl1 C65 1.760(12)
Cl2 C65 1.638(15)
C65 H65A 0.9700
C65 H65B 0.9700
Cl3 C66 1.795(16)
Cl3 C67 1.79(2)
Cl4 C66 1.68(2)
C66 H66A 0.9700
C66 H66B 0.9700
Cl5 C67 1.70(2)
C67 H67A 0.9700
C67 H67B 0.9700

loop_
_geom_torsion_atom_site_label_1
_geom_torsion_atom_site_label_2
_geom_torsion_atom_site_label_3
_geom_torsion_atom_site_label_4
_geom_torsion
Cu1 P1 C1 P2 -49.9(3)
Cu1 P1 C5 C6 -96.9(5)
Cu1 P1 C5 C10 77.3(5)
Cu1 P1 C11 C12 8.7(5)
Cu1 P1 C11 C16 -171.9(4)
Cu1 P6 C4 P5 45.9(3)
Cu1 P6 C53 C54 -20.1(5)
Cu1 P6 C53 C58 163.3(4)
Cu1 P6 C59 C60 -58.9(5)
Cu1 P6 C59 C64 122.8(6)
Cu2 P2 C1 P1 53.1(3)
Cu2 P2 C2 P3 -49.8(3)
Cu2 P2 C17 C18 0.4(5)
Cu2 P2 C17 C22 179.7(4)
Cu2 P5 C3 P4 51.0(3)
Cu2 P5 C4 P6 -52.2(3)
Cu2 P5 C47 C48 -11.1(5)
Cu2 P5 C47 C52 171.5(4)
Cu3 P3 C2 P2 46.2(3)
Cu3 P3 C23 C24 -1.9(6)
Cu3 P3 C23 C28 176.6(5)
Cu3 P3 C29 C30 -85.6(5)
Cu3 P3 C29 C34 85.2(7)
Cu3 P4 C3 P5 -46.6(3)
Cu3 P4 C35 C36 51.2(5)
Cu3 P4 C35 C40 -128.6(5)
Cu3 P4 C41 C42 -6.1(5)
Cu3 P4 C41 C46 173.8(4)
P1 C5 C6 C7 175.3(5)
P1 C5 C10 C9 -175.9(5)
P1 C11 C12 C13 178.7(5)
P1 C11 C16 C15 179.6(5)
P2 C17 C18 C19 178.8(5)
P2 C17 C22 C21 -177.8(5)
P3 C23 C24 C25 -180.0(6)
P3 C23 C28 C27 -178.4(6)
P3 C29 C30 C31 174.5(6)
P3 C29 C34 C33 -175.0(8)
P4 C35 C36 C37 179.4(5)
P4 C35 C40 C39 -178.9(6)
P4 C41 C42 C43 -179.1(6)
P4 C41 C46 C45 179.6(5)
P5 C47 C48 C49 -178.7(5)
P5 C47 C52 C51 178.7(5)
P6 C53 C54 C55 -177.4(5)
P6 C53 C58 C57 177.9(6)
P6 C59 C60 C61 -179.4(5)
P6 C59 C64 C63 177.3(7)
C1 P1 C5 C6 18.4(6)
C1 P1 C5 C10 -167.4(4)
C1 P1 C11 C12 -110.5(5)
C1 P1 C11 C16 68.9(5)
C1 P2 C2 P3 -175.6(3)
C1 P2 C17 C18 131.1(5)
C1 P2 C17 C22 -49.6(5)
C2 P2 C1 P1 177.6(3)
C2 P2 C17 C18 -126.2(5)
C2 P2 C17 C22 53.0(5)
C2 P3 C23 C24 119.9(5)
C2 P3 C23 C28 -61.6(6)
C2 P3 C29 C30 156.2(5)
C2 P3 C29 C34 -33.0(7)
C3 P4 C35 C36 167.5(5)
C3 P4 C35 C40 -12.4(6)
C3 P4 C41 C42 -125.3(5)
C3 P4 C41 C46 54.6(6)
C3 P5 C4 P6 -175.5(3)
C3 P5 C47 C48 120.4(5)
C3 P5 C47 C52 -57.0(5)
C4 P5 C3 P4 171.8(3)
C4 P5 C47 C48 -138.4(5)
C4 P5 C47 C52 44.2(5)
C4 P6 C53 C54 101.7(5)
C4 P6 C53 C58 -74.9(5)
C4 P6 C59 C60 -176.7(5)
C4 P6 C59 C64 5.1(7)
C5 P1 C1 P2 -171.9(3)
C5 P1 C11 C12 139.5(5)
C5 P1 C11 C16 -41.1(5)
C5 C6 C7 C8 0.6(11)
C6 C5 C10 C9 -1.4(9)
C6 C7 C8 C9 -2.5(11)
C7 C8 C9 C10 2.4(10)
C8 C9 C10 C5 -0.4(10)
C10 C5 C6 C7 1.3(10)
C11 P1 C1 P2 80.1(3)
C11 P1 C5 C6 128.2(6)
C11 P1 C5 C10 -57.7(5)
C11 C12 C13 C14 1.9(9)
C12 C11 C16 C15 -1.0(9)
C12 C13 C14 C15 -1.5(10)
C13 C14 C15 C16 -0.1(10)
C14 C15 C16 C11 1.4(10)
C16 C11 C12 C13 -0.7(9)
C17 P2 C1 P1 -77.0(3)
C17 P2 C2 P3 77.2(3)
C17 C18 C19 C20 -0.4(10)
C18 C17 C22 C21 1.5(9)
C18 C19 C20 C21 0.2(11)
C19 C20 C21 C22 0.8(11)
C20 C21 C22 C17 -1.7(10)
C22 C17 C18 C19 -0.5(9)
C23 P3 C2 P2 -82.8(3)
C23 P3 C29 C30 46.1(6)
C23 P3 C29 C34 -143.0(7)
C23 C24 C25 C26 -1.6(12)
C24 C23 C28 C27 0.1(10)
C24 C25 C26 C27 0.1(13)
C25 C26 C27 C28 1.6(12)
C26 C27 C28 C23 -1.7(12)
C28 C23 C24 C25 1.5(10)
C29 P3 C2 P2 168.7(3)
C29 P3 C23 C24 -130.6(5)
C29 P3 C23 C28 47.9(6)
C29 C30 C31 C32 -1.3(12)
C30 C29 C34 C33 -4.2(13)
C30 C31 C32 C33 0.0(13)
C31 C32 C33 C34 -0.9(16)
C32 C33 C34 C29 3.0(17)
C34 C29 C30 C31 3.4(11)
C35 P4 C3 P5 -170.7(3)
C35 P4 C41 C42 126.7(5)
C35 P4 C41 C46 -53.4(6)
C35 C36 C37 C38 -0.3(10)
C36 C35 C40 C39 1.2(10)
C36 C37 C38 C39 0.8(11)
C37 C38 C39 C40 -0.4(12)
C38 C39 C40 C35 -0.7(12)
C40 C35 C36 C37 -0.7(9)
C41 P4 C3 P5 82.7(4)
C41 P4 C35 C36 -84.1(5)
C41 P4 C35 C40 96.0(6)
C41 C42 C43 C44 -1.2(11)
C42 C41 C46 C45 -0.5(10)
C42 C43 C44 C45 1.0(12)
C43 C44 C45 C46 -0.5(11)
C44 C45 C46 C41 0.3(11)
C46 C41 C42 C43 1.0(10)
C47 P5 C3 P4 -82.1(3)
C47 P5 C4 P6 78.6(3)
C47 C48 C49 C50 1.7(10)
C48 C47 C52 C51 1.3(9)
C48 C49 C50 C51 -2.0(11)
C49 C50 C51 C52 1.9(11)
C50 C51 C52 C47 -1.6(10)
C52 C47 C48 C49 -1.3(9)
C53 P6 C4 P5 -83.9(3)
C53 P6 C59 C60 75.5(5)
C53 P6 C59 C64 -102.8(6)
C53 C54 C55 C56 -0.1(9)
C54 C53 C58 C57 1.2(9)
C54 C55 C56 C57 0.1(10)
C55 C56 C57 C58 0.5(11)
C56 C57 C58 C53 -1.2(11)
C58 C53 C54 C55 -0.6(9)
C59 P6 C4 P5 169.0(3)
C59 P6 C53 C54 -151.7(5)
C59 P6 C53 C58 31.6(6)
C59 C60 C61 C62 3.4(12)
C60 C59 C64 C63 -0.9(12)
C60 C61 C62 C63 -3.7(15)
C61 C62 C63 C64 1.6(16)
C62 C63 C64 C59 0.7(15)
C64 C59 C60 C61 -1.1(10)

loop_
_platon_squeeze_void_nr
_platon_squeeze_void_average_x
_platon_squeeze_void_average_y
_platon_squeeze_void_average_z
_platon_squeeze_void_volume
_platon_squeeze_void_count_electrons
_platon_squeeze_void_content
1 -0.011 -0.018 -0.004 1098 407 ' '
